data_7055138
loop_
_publ_author_name
'Bansal, Deepak'
'Pandey, Saurabh'
'Hundal, Geeta'
'Gupta, Rajeev'

_publ_section_title
;
 Heterometallic coordination polymers: syntheses, structures and
 heterogeneous catalytic applications
;
_journal_issue 12
_journal_name_full 'New J. Chem.'
_journal_page_first 9772
_journal_paper_doi 10.1039/C5NJ01223F
_journal_volume 39
_journal_year 2015
_chemical_formula_moiety 'C26 H22 Co N10 Na O4 S4, 2(O)'
_chemical_formula_sum 'C26 H22 Co N10 Na O6 S4'
_chemical_formula_weight 780.70
_chemical_name_systematic
;
 ?
;
_space_group_IT_number 56
_symmetry_cell_setting orthorhombic
_symmetry_space_group_name_Hall '-P 2ab 2ac'
_symmetry_space_group_name_H-M 'P c c n'
_atom_sites_solution_hydrogens geom
_atom_sites_solution_primary direct
_atom_sites_solution_secondary difmap
_audit_creation_method SHELXL-97
_audit_update_record
;
2015-08-26 deposited with the CCDC.
2015-10-05 downloaded from the CCDC.
;
_cell_angle_alpha 90.00
_cell_angle_beta 90.00
_cell_angle_gamma 90.00
_cell_formula_units_Z 4
_cell_length_a 9.7473(9)
_cell_length_b 17.3697(15)
_cell_length_c 18.2266(18)
_cell_measurement_reflns_used 2717
_cell_measurement_temperature 293(2)
_cell_measurement_theta_max 25.00
_cell_measurement_theta_min 3.1
_cell_volume 3085.9(5)
_computing_cell_refinement 'CrysAlisPro, Oxford Diffraction Ltd.,'
_computing_data_collection 'CrysAlisPro, Oxford Diffraction Ltd.,'
_computing_data_reduction 'CrysAlisPro, Oxford Diffraction Ltd.,'
_computing_molecular_graphics 'SHELXLTL (Sheldrick, 2008)'
_computing_publication_material SHELXLTL
_computing_structure_refinement 'SHELXL-97 (Sheldrick, 1997)'
_computing_structure_solution 'SHELXS-97 (Sheldrick, 2008)'
_diffrn_ambient_temperature 293(2)
_diffrn_measured_fraction_theta_full 0.998
_diffrn_measured_fraction_theta_max 0.998
_diffrn_measurement_device_type 'XCalibur Sapphire'
_diffrn_measurement_method '\w scans'
_diffrn_radiation_monochromator graphite
_diffrn_radiation_source 'fine-focus sealed tube'
_diffrn_radiation_type MoK\a
_diffrn_radiation_wavelength 0.71073
_diffrn_reflns_av_R_equivalents 0.0673
_diffrn_reflns_av_sigmaI/netI 0.0831
_diffrn_reflns_limit_h_max 9
_diffrn_reflns_limit_h_min -11
_diffrn_reflns_limit_k_max 18
_diffrn_reflns_limit_k_min -20
_diffrn_reflns_limit_l_max 19
_diffrn_reflns_limit_l_min -21
_diffrn_reflns_number 10182
_diffrn_reflns_theta_full 25.00
_diffrn_reflns_theta_max 25.00
_diffrn_reflns_theta_min 3.06
_exptl_absorpt_coefficient_mu 0.902
_exptl_absorpt_correction_T_max 0.858
_exptl_absorpt_correction_T_min 0.835
_exptl_absorpt_correction_type multi-scan
_exptl_absorpt_process_details crysalispro
_exptl_crystal_colour 'dark green'
_exptl_crystal_density_diffrn 1.681
_exptl_crystal_density_method 'not measured'
_exptl_crystal_description cube
_exptl_crystal_F_000 1592.0
_exptl_crystal_size_max 0.20
_exptl_crystal_size_mid 0.19
_exptl_crystal_size_min 0.17
_refine_diff_density_max 0.359
_refine_diff_density_min -0.320
_refine_diff_density_rms 0.068
_refine_ls_extinction_method none
_refine_ls_goodness_of_fit_ref 1.082
_refine_ls_hydrogen_treatment constr
_refine_ls_matrix_type full
_refine_ls_number_parameters 229
_refine_ls_number_reflns 2717
_refine_ls_number_restraints 0
_refine_ls_restrained_S_all 1.082
_refine_ls_R_factor_all 0.1101
_refine_ls_R_factor_gt 0.0657
_refine_ls_shift/su_max 0.003
_refine_ls_shift/su_mean 0.000
_refine_ls_structure_factor_coef Fsqd
_refine_ls_weighting_details 'calc w=1/[\s^2^(Fo^2^)+(0.0507P)^2^+0.0000P] where P=(Fo^2^+2Fc^2^)/3'
_refine_ls_weighting_scheme calc
_refine_ls_wR_factor_gt 0.1129
_refine_ls_wR_factor_ref 0.1274
_reflns_number_gt 1933
_reflns_number_total 2717
_reflns_threshold_expression >2sigma(I)
_cod_data_source_file c5nj01223f2.cif
_cod_data_source_block CoL1(1)
_cod_depositor_comments 'Adding full bibliography for 7055138--7055141.cif.'
_cod_database_code 7055138

loop_
_symmetry_equiv_pos_as_xyz
'x, y, z'
'-x+1/2, -y+1/2, z'
'x+1/2, -y, -z+1/2'
'-x, y+1/2, -z+1/2'
'-x, -y, -z'
'x-1/2, y-1/2, -z'
'-x-1/2, y, z-1/2'
'x, -y-1/2, z-1/2'

loop_
_atom_site_label
_atom_site_type_symbol
_atom_site_fract_x
_atom_site_fract_y
_atom_site_fract_z
_atom_site_U_iso_or_equiv
_atom_site_adp_type
_atom_site_occupancy
_atom_site_symmetry_multiplicity
_atom_site_calc_flag
_atom_site_refinement_flags
_atom_site_disorder_assembly
_atom_site_disorder_group
Co Co 0.2500 0.2500 0.16935(4) 0.0243(2) Uani 1 2 d S . .
S1 S 0.56552(14) 0.13341(10) 0.23959(8) 0.0568(5) Uani 1 1 d . . .
S2 S 0.15047(18) 0.46225(8) 0.08977(8) 0.0595(5) Uani 1 1 d . . .
Na1 Na 0.2500 0.2500 -0.07838(16) 0.0812(12) Uani 1 2 d S . .
O1 O -0.0583(3) 0.3054(2) 0.03099(17) 0.0449(9) Uani 1 1 d . . .
O2 O 0.2169(3) 0.0654(2) 0.30250(19) 0.0490(10) Uani 1 1 d . . .
N2 N 0.0898(3) 0.1897(2) 0.16768(18) 0.0244(9) Uani 1 1 d . B .
N3 N 0.1479(4) 0.3064(2) 0.09457(18) 0.0288(9) Uani 1 1 d . . .
N1 N 0.2980(4) 0.1745(2) 0.24481(19) 0.0277(9) Uani 1 1 d . . .
N4 N 0.2777(4) 0.3664(2) 0.0038(2) 0.0452(12) Uani 1 1 d . . .
C3 C -0.1332(5) 0.0978(3) 0.1580(3) 0.0368(13) Uani 1 1 d . . .
H3 H -0.2093 0.0657 0.1541 0.044 Uiso 1 1 calc R . .
C5 C -0.0096(5) 0.2079(3) 0.1201(2) 0.0286(11) Uani 1 1 d . . .
C1 C 0.0820(5) 0.1276(3) 0.2105(2) 0.0278(11) Uani 1 1 d . . .
N5 N 0.4351(5) 0.1951(3) 0.3492(2) 0.0502(13) Uani 1 1 d . . .
C4 C -0.1244(5) 0.1627(3) 0.1146(2) 0.0336(12) Uani 1 1 d . . .
H4 H -0.1946 0.1755 0.0823 0.040 Uiso 1 1 calc R . .
C6 C 0.0215(5) 0.2791(3) 0.0774(2) 0.0318(11) Uani 1 1 d . . .
C11 C 0.4213(5) 0.1717(3) 0.2847(3) 0.0311(12) Uani 1 1 d . B .
C2 C -0.0307(5) 0.0800(3) 0.2071(3) 0.0376(12) Uani 1 1 d . B .
H2 H -0.0374 0.0369 0.2372 0.045 Uiso 1 1 calc R . .
C7 C 0.1979(5) 0.3708(3) 0.0575(3) 0.0330(12) Uani 1 1 d . . .
C10 C 0.2067(5) 0.1182(3) 0.2581(2) 0.0313(11) Uani 1 1 d . B .
O100 O -0.0088(6) 0.3696(3) -0.1054(3) 0.124(2) Uani 1 1 d . . .
C9 C 0.2303(6) 0.5037(3) 0.0091(3) 0.0634(18) Uani 1 1 d . . .
H9A H 0.1617 0.5170 -0.0273 0.076 Uiso 1 1 calc R . .
H9B H 0.2815 0.5497 0.0218 0.076 Uiso 1 1 calc R . .
C8 C 0.3241(6) 0.4426(3) -0.0194(3) 0.0597(17) Uani 1 1 d . . .
H8A H 0.3268 0.4448 -0.0725 0.072 Uiso 1 1 calc R . .
H8B H 0.4163 0.4515 -0.0012 0.072 Uiso 1 1 calc R . .
C12 C 0.5771(6) 0.1857(4) 0.3741(3) 0.0647(19) Uani 1 1 d . B .
H12A H 0.5825 0.1425 0.4077 0.078 Uiso 1 1 calc R A 1
H12B H 0.6057 0.2316 0.4004 0.078 Uiso 1 1 calc R A 1
C13 C 0.673(3) 0.172(3) 0.3097(16) 0.064(8) Uani 0.36(4) 1 d P B 1
H13A H 0.7450 0.1359 0.3227 0.077 Uiso 0.36(4) 1 calc PR B 1
H13B H 0.7150 0.2199 0.2938 0.077 Uiso 0.36(4) 1 calc PR B 1
C13' C 0.6540(19) 0.1280(16) 0.3268(10) 0.063(6) Uani 0.64(4) 1 d P B 2
H13C H 0.6484 0.0766 0.3474 0.075 Uiso 0.64(4) 1 calc PR B 2
H13D H 0.7497 0.1423 0.3217 0.075 Uiso 0.64(4) 1 calc PR B 2

loop_
_atom_site_aniso_label
_atom_site_aniso_U_11
_atom_site_aniso_U_22
_atom_site_aniso_U_33
_atom_site_aniso_U_23
_atom_site_aniso_U_13
_atom_site_aniso_U_12
Co 0.0186(4) 0.0255(5) 0.0287(5) 0.000 0.000 -0.0034(4)
S1 0.0340(8) 0.0755(12) 0.0609(9) -0.0101(8) -0.0040(7) 0.0174(8)
S2 0.0799(12) 0.0359(8) 0.0627(10) 0.0044(7) 0.0177(9) -0.0025(8)
Na1 0.117(3) 0.082(3) 0.0451(18) 0.000 0.000 -0.055(2)
O1 0.030(2) 0.059(2) 0.045(2) 0.0141(18) -0.0140(18) -0.0094(19)
O2 0.044(2) 0.041(2) 0.062(2) 0.0280(19) -0.0086(18) -0.0052(19)
N2 0.020(2) 0.027(2) 0.026(2) -0.0016(17) 0.0041(17) -0.0052(17)
N3 0.025(2) 0.032(2) 0.029(2) 0.0052(18) 0.0001(17) -0.0054(19)
N1 0.023(2) 0.028(2) 0.032(2) 0.0043(17) -0.0021(18) -0.0030(18)
N4 0.043(3) 0.046(3) 0.047(3) 0.010(2) 0.010(2) -0.006(2)
C3 0.025(3) 0.034(3) 0.051(3) -0.008(3) 0.006(3) -0.012(2)
C5 0.022(3) 0.033(3) 0.031(3) -0.001(2) 0.002(2) -0.005(2)
C1 0.027(3) 0.023(3) 0.034(3) 0.001(2) 0.005(2) -0.001(2)
N5 0.043(3) 0.075(4) 0.032(3) -0.005(2) -0.009(2) -0.002(3)
C4 0.025(3) 0.039(3) 0.038(3) -0.006(2) 0.002(2) -0.005(2)
C6 0.025(3) 0.040(3) 0.030(3) 0.003(2) 0.001(2) -0.004(2)
C11 0.028(3) 0.028(3) 0.038(3) 0.004(2) 0.003(2) -0.003(2)
C2 0.031(3) 0.030(3) 0.052(3) 0.005(3) 0.014(3) -0.008(3)
C7 0.024(2) 0.038(3) 0.037(3) 0.005(2) -0.007(2) -0.010(2)
C10 0.028(3) 0.032(3) 0.034(3) -0.001(2) 0.001(2) 0.000(2)
O100 0.155(5) 0.127(5) 0.090(3) 0.008(3) -0.008(4) -0.045(4)
C9 0.074(5) 0.046(4) 0.071(4) 0.015(3) 0.008(4) -0.010(4)
C8 0.062(4) 0.054(4) 0.063(4) 0.025(3) 0.009(3) -0.017(4)
C12 0.049(4) 0.092(5) 0.053(4) -0.009(4) -0.024(3) 0.003(4)
C13 0.043(12) 0.07(2) 0.080(16) 0.012(15) -0.013(11) -0.003(14)
C13' 0.041(8) 0.073(12) 0.074(9) -0.005(8) -0.028(7) 0.018(9)

loop_
_atom_type_symbol
_atom_type_description
_atom_type_scat_dispersion_real
_atom_type_scat_dispersion_imag
_atom_type_scat_source
C C 0.0033 0.0016 'International Tables Vol C Tables 4.2.6.8 and 6.1.1.4'
H H 0.0000 0.0000 'International Tables Vol C Tables 4.2.6.8 and 6.1.1.4'
N N 0.0061 0.0033 'International Tables Vol C Tables 4.2.6.8 and 6.1.1.4'
O O 0.0106 0.0060 'International Tables Vol C Tables 4.2.6.8 and 6.1.1.4'
Na Na 0.0362 0.0249 'International Tables Vol C Tables 4.2.6.8 and 6.1.1.4'
S S 0.1246 0.1234 'International Tables Vol C Tables 4.2.6.8 and 6.1.1.4'
Co Co 0.3494 0.9721 'International Tables Vol C Tables 4.2.6.8 and 6.1.1.4'

loop_
_geom_angle_atom_site_label_1
_geom_angle_atom_site_label_2
_geom_angle_atom_site_label_3
_geom_angle
_geom_angle_site_symmetry_1
_geom_angle_site_symmetry_3
N2 Co N2 178.1(2) 2 .
N2 Co N3 81.05(15) 2 2
N2 Co N3 97.64(15) . 2
N2 Co N3 97.64(15) 2 .
N2 Co N3 81.05(15) . .
N3 Co N3 91.4(2) 2 .
N2 Co N1 80.62(15) 2 2
N2 Co N1 100.71(15) . 2
N3 Co N1 161.65(15) 2 2
N3 Co N1 91.88(15) . 2
N2 Co N1 100.71(15) 2 .
N2 Co N1 80.62(15) . .
N3 Co N1 91.88(15) 2 .
N3 Co N1 161.65(15) . .
N1 Co N1 90.7(2) 2 .
C11 S1 C13' 89.4(5) . .
C11 S1 C13 89.6(10) . .
C13' S1 C13 27.3(9) . .
C7 S2 C9 88.6(3) . .
N5 Na1 N5 114.2(2) 7_655 8_565
N5 Na1 N4 135.58(15) 7_655 .
N5 Na1 N4 85.90(14) 8_565 .
N5 Na1 N4 85.90(14) 7_655 2
N5 Na1 N4 135.58(15) 8_565 2
N4 Na1 N4 107.4(2) . 2
C1 N2 C5 121.8(4) . .
C1 N2 Co 119.3(3) . .
C5 N2 Co 118.8(3) . .
C6 N3 C7 119.1(4) . .
C6 N3 Co 116.7(3) . .
C7 N3 Co 124.2(3) . .
C10 N1 C11 116.6(4) . .
C10 N1 Co 117.1(3) . .
C11 N1 Co 126.3(3) . .
C7 N4 C8 111.3(5) . .
C7 N4 Na1 116.4(3) . .
C8 N4 Na1 125.9(3) . .
C2 C3 C4 120.7(5) . .
N2 C5 C4 120.3(4) . .
N2 C5 C6 112.7(4) . .
C4 C5 C6 127.0(4) . .
N2 C1 C2 120.4(4) . .
N2 C1 C10 112.3(4) . .
C2 C1 C10 127.4(4) . .
C11 N5 C12 110.9(4) . .
C11 N5 Na1 123.9(4) . 7_656
C12 N5 Na1 125.2(3) . 7_656
C5 C4 C3 118.4(5) . .
O1 C6 N3 126.9(4) . .
O1 C6 C5 122.3(4) . .
N3 C6 C5 110.7(4) . .
N5 C11 N1 124.5(4) . .
N5 C11 S1 118.4(4) . .
N1 C11 S1 117.1(3) . .
C1 C2 C3 118.3(4) . .
N4 C7 N3 123.1(5) . .
N4 C7 S2 118.7(4) . .
N3 C7 S2 118.2(4) . .
O2 C10 N1 127.5(4) . .
O2 C10 C1 121.8(4) . .
N1 C10 C1 110.7(4) . .
C8 C9 S2 105.2(4) . .
N4 C8 C9 110.7(5) . .
N5 C12 C13' 111.3(7) . .
N5 C12 C13 111.0(11) . .
C13' C12 C13 32.4(10) . .
C12 C13 S1 104.5(14) . .
C12 C13' S1 103.3(8) . .

loop_
_geom_bond_atom_site_label_1
_geom_bond_atom_site_label_2
_geom_bond_distance
_geom_bond_site_symmetry_2
Co N2 1.880(3) 2
Co N2 1.880(3) .
Co N3 1.951(3) 2
Co N3 1.951(3) .
Co N1 1.957(3) 2
Co N1 1.957(3) .
S1 C11 1.759(5) .
S1 C13' 1.811(14) .
S1 C13 1.78(3) .
S2 C7 1.755(5) .
S2 C9 1.813(5) .
Na1 N5 2.430(5) 7_655
Na1 N5 2.430(5) 8_565
Na1 N4 2.531(5) .
Na1 N4 2.531(5) 2
O1 C6 1.237(5) .
O2 C10 1.228(5) .
N2 C1 1.335(5) .
N2 C5 1.338(5) .
N3 C6 1.356(5) .
N3 C7 1.395(6) .
N1 C10 1.345(6) .
N1 C11 1.405(5) .
N4 C7 1.254(6) .
N4 C8 1.460(6) .
C3 C2 1.376(6) .
C3 C4 1.381(6) .
C5 C4 1.369(6) .
C5 C6 1.493(6) .
C1 C2 1.376(6) .
C1 C10 1.502(6) .
N5 C11 1.252(5) .
N5 C12 1.466(6) .
N5 Na1 2.430(5) 7_656
C9 C8 1.495(8) .
C12 C13' 1.520(15) .
C12 C13 1.52(3) .
